data_7230505
loop_
_publ_author_name
'Ge, Zhong-Yi'
'Zhu, Zhi-Biao'
'Deng, Zhao-Peng'
'Huo, Li-Hua'
'Gao, Shan'

_publ_section_title
;
 Structure evolution and luminescence properties of lithium(i)--sulfonate
 complexes constructed from multifunctional arenedisulfonic acids
;
_journal_issue 21
_journal_name_full CrystEngComm
_journal_page_first 2968
_journal_paper_doi 10.1039/C8CE00224J
_journal_volume 20
_journal_year 2018
_chemical_formula_moiety 'C14 H18 Li2 O18 S2'
_chemical_formula_sum 'C14 H18 Li2 O18 S2'
_chemical_formula_weight 552.28
_space_group_IT_number 2
_space_group_name_Hall '-P 1'
_space_group_name_H-M_alt 'P -1'
_symmetry_cell_setting triclinic
_symmetry_space_group_name_Hall '-P 1'
_symmetry_space_group_name_H-M 'P -1'
_atom_sites_solution_hydrogens geom
_atom_sites_solution_primary direct
_atom_sites_solution_secondary difmap
_audit_creation_method SHELXL-97
_audit_update_record
;
2018-02-01 deposited with the CCDC.
2018-04-20 downloaded from the CCDC.
;
_cell_angle_alpha 97.89(3)
_cell_angle_beta 104.35(3)
_cell_angle_gamma 105.18(3)
_cell_formula_units_Z 1
_cell_length_a 6.5955(13)
_cell_length_b 8.4859(17)
_cell_length_c 10.520(2)
_cell_measurement_reflns_used 3606
_cell_measurement_temperature 295(2)
_cell_measurement_theta_max 27.45
_cell_measurement_theta_min 3.35
_cell_volume 537.5(2)
_computing_cell_refinement RAPID-AUTO
_computing_data_collection 'RAPID-AUTO (Rigaku Corporation, 1998)'
_computing_data_reduction 'CrystalStructure (Rigaku/MSC and Rigaku Corporation, 2002)'
_computing_molecular_graphics SHELXL-97
_computing_publication_material SHELXL-97
_computing_structure_refinement 'SHELXL-97 (Sheldrick, 1997)'
_computing_structure_solution 'SHELXS-97 (Sheldrick, 1997)'
_diffrn_ambient_temperature 295(2)
_diffrn_detector_area_resol_mean 10.000
_diffrn_measured_fraction_theta_full 0.990
_diffrn_measured_fraction_theta_max 0.990
_diffrn_measurement_device_type 'Rigaku RAXIS-RAPID'
_diffrn_measurement_method \w
_diffrn_radiation_monochromator graphite
_diffrn_radiation_source 'fine-focus sealed tube'
_diffrn_radiation_type MoK\a
_diffrn_radiation_wavelength 0.71073
_diffrn_reflns_av_R_equivalents 0.0375
_diffrn_reflns_av_sigmaI/netI 0.0493
_diffrn_reflns_limit_h_max 8
_diffrn_reflns_limit_h_min -7
_diffrn_reflns_limit_k_max 10
_diffrn_reflns_limit_k_min -11
_diffrn_reflns_limit_l_max 13
_diffrn_reflns_limit_l_min -13
_diffrn_reflns_number 5335
_diffrn_reflns_theta_full 27.48
_diffrn_reflns_theta_max 27.48
_diffrn_reflns_theta_min 3.35
_diffrn_standards_decay_% 0
_diffrn_standards_interval_count 0
_diffrn_standards_interval_time 0
_diffrn_standards_number 0
_exptl_absorpt_coefficient_mu 0.340
_exptl_absorpt_correction_T_max 0.9414
_exptl_absorpt_correction_T_min 0.9229
_exptl_absorpt_correction_type multi-scan
_exptl_absorpt_process_details 'ABSCOR (Higashi, 1995)'
_exptl_crystal_colour colorless
_exptl_crystal_density_diffrn 1.706
_exptl_crystal_density_method 'not measured'
_exptl_crystal_description prism
_exptl_crystal_F_000 284
_exptl_crystal_size_max 0.24
_exptl_crystal_size_mid 0.21
_exptl_crystal_size_min 0.18
_refine_diff_density_max 0.893
_refine_diff_density_min -0.510
_refine_diff_density_rms 0.088
_refine_ls_extinction_method none
_refine_ls_goodness_of_fit_ref 1.094
_refine_ls_hydrogen_treatment mixed
_refine_ls_matrix_type full
_refine_ls_number_parameters 175
_refine_ls_number_reflns 2439
_refine_ls_number_restraints 6
_refine_ls_restrained_S_all 1.093
_refine_ls_R_factor_all 0.0623
_refine_ls_R_factor_gt 0.0457
_refine_ls_shift/su_max 0.000
_refine_ls_shift/su_mean 0.000
_refine_ls_structure_factor_coef Fsqd
_refine_ls_weighting_details 'calc w=1/[\s^2^(Fo^2^)+(0.0731P)^2^+0.2997P] where P=(Fo^2^+2Fc^2^)/3'
_refine_ls_weighting_scheme calc
_refine_ls_wR_factor_gt 0.1113
_refine_ls_wR_factor_ref 0.1458
_reflns_number_gt 1899
_reflns_number_total 2439
_reflns_threshold_expression >2sigma(I)
_cod_data_source_file c8ce00224j2.cif
_cod_data_source_block complex1
_cod_depositor_comments 'Adding full bibliography for 7230505--7230512.cif.'
_cod_database_code 7230505

loop_
_symmetry_equiv_pos_as_xyz
'x, y, z'
'-x, -y, -z'

loop_
_atom_site_label
_atom_site_type_symbol
_atom_site_fract_x
_atom_site_fract_y
_atom_site_fract_z
_atom_site_U_iso_or_equiv
_atom_site_adp_type
_atom_site_occupancy
_atom_site_symmetry_multiplicity
_atom_site_calc_flag
_atom_site_refinement_flags
Li1 Li 0.6465(8) 0.9322(6) 0.1974(5) 0.0367(10) Uani 1 1 d .
S1 S 0.98040(10) 0.75272(7) 0.84570(6) 0.0279(2) Uani 1 1 d .
O1W O 0.4207(3) 0.9960(2) 0.2623(2) 0.0382(5) Uani 1 1 d D
H1W1 H 0.342(4) 1.043(4) 0.214(3) 0.057 Uiso 1 1 d D
H1W2 H 0.340(4) 0.913(3) 0.281(3) 0.057 Uiso 1 1 d D
O1 O 1.1604(4) 0.8863(3) 0.8374(2) 0.0527(6) Uani 1 1 d .
O2W O 0.5342(3) 0.7468(3) 0.03586(18) 0.0373(5) Uani 1 1 d D
H2W1 H 0.610(4) 0.758(4) -0.019(2) 0.056 Uiso 1 1 d D
H2W2 H 0.3987(17) 0.717(4) -0.007(3) 0.056 Uiso 1 1 d D
O2 O 0.8043(3) 0.8107(3) 0.87159(19) 0.0422(5) Uani 1 1 d .
O3 O 1.0539(3) 0.6543(2) 0.93946(19) 0.0417(5) Uani 1 1 d .
O4 O 0.6678(3) 0.1761(2) 0.52864(19) 0.0403(5) Uani 1 1 d .
H4O H 0.5970 0.1278 0.4510 0.060 Uiso 1 1 calc R
O5 O 0.8321(3) 0.3598(2) 0.76924(18) 0.0357(4) Uani 1 1 d .
H5O H 0.9010 0.4261 0.8410 0.054 Uiso 1 1 calc R
O6 O 0.7528(3) 0.8177(2) 0.33652(18) 0.0396(5) Uani 1 1 d .
O7 O 0.6355(3) 0.5580(2) 0.21215(18) 0.0411(5) Uani 1 1 d .
H7O H 0.5995 0.6052 0.1513 0.062 Uiso 1 1 calc R
C1 C 0.8719(4) 0.6175(3) 0.6849(2) 0.0254(5) Uani 1 1 d .
C2 C 0.8114(4) 0.4441(3) 0.6690(2) 0.0262(5) Uani 1 1 d .
C3 C 0.7222(4) 0.3435(3) 0.5382(2) 0.0278(5) Uani 1 1 d .
C4 C 0.6922(4) 0.4164(3) 0.4283(2) 0.0283(5) Uani 1 1 d .
H4A H 0.6317 0.3495 0.3421 0.034 Uiso 1 1 calc R
C5 C 0.7525(4) 0.5900(3) 0.4463(2) 0.0269(5) Uani 1 1 d .
C6 C 0.8415(4) 0.6913(3) 0.5741(2) 0.0274(5) Uani 1 1 d .
H6A H 0.8804 0.8070 0.5858 0.033 Uiso 1 1 calc R
C7 C 0.7157(4) 0.6678(3) 0.3284(2) 0.0286(5) Uani 1 1 d .

loop_
_atom_site_aniso_label
_atom_site_aniso_U_11
_atom_site_aniso_U_22
_atom_site_aniso_U_33
_atom_site_aniso_U_23
_atom_site_aniso_U_13
_atom_site_aniso_U_12
Li1 0.038(2) 0.034(2) 0.035(2) 0.0066(19) 0.008(2) 0.0086(19)
S1 0.0302(3) 0.0285(3) 0.0194(3) 0.0037(2) 0.0023(2) 0.0055(3)
O1W 0.0400(11) 0.0341(10) 0.0415(11) 0.0136(8) 0.0106(9) 0.0116(8)
O1 0.0512(13) 0.0487(13) 0.0351(11) 0.0014(9) 0.0098(10) -0.0160(10)
O2W 0.0367(10) 0.0437(11) 0.0239(9) 0.0052(8) 0.0009(8) 0.0085(9)
O2 0.0481(12) 0.0514(12) 0.0308(10) 0.0042(9) 0.0108(9) 0.0250(10)
O3 0.0543(12) 0.0368(10) 0.0254(10) 0.0082(8) -0.0045(9) 0.0142(9)
O4 0.0555(12) 0.0272(9) 0.0290(10) 0.0038(7) 0.0071(9) 0.0039(9)
O5 0.0443(11) 0.0306(9) 0.0241(9) 0.0075(7) 0.0022(8) 0.0047(8)
O6 0.0526(12) 0.0342(10) 0.0258(9) 0.0062(8) 0.0008(8) 0.0132(9)
O7 0.0595(13) 0.0380(11) 0.0193(9) 0.0056(8) 0.0028(8) 0.0130(10)
C1 0.0235(11) 0.0286(12) 0.0211(11) 0.0027(9) 0.0039(9) 0.0067(9)
C2 0.0226(11) 0.0309(12) 0.0234(11) 0.0082(9) 0.0049(9) 0.0063(9)
C3 0.0255(11) 0.0281(12) 0.0273(12) 0.0052(10) 0.0064(10) 0.0057(9)
C4 0.0288(12) 0.0320(13) 0.0215(11) 0.0028(9) 0.0051(10) 0.0090(10)
C5 0.0241(11) 0.0330(12) 0.0235(12) 0.0075(10) 0.0043(9) 0.0108(10)
C6 0.0273(12) 0.0299(12) 0.0236(12) 0.0056(9) 0.0047(10) 0.0096(10)
C7 0.0279(12) 0.0341(13) 0.0227(12) 0.0053(10) 0.0037(9) 0.0119(10)

loop_
_atom_type_symbol
_atom_type_description
_atom_type_scat_dispersion_real
_atom_type_scat_dispersion_imag
_atom_type_scat_source
C C 0.0033 0.0016 'International Tables Vol C Tables 4.2.6.8 and 6.1.1.4'
H H 0.0000 0.0000 'International Tables Vol C Tables 4.2.6.8 and 6.1.1.4'
Li Li -0.0003 0.0001 'International Tables Vol C Tables 4.2.6.8 and 6.1.1.4'
O O 0.0106 0.0060 'International Tables Vol C Tables 4.2.6.8 and 6.1.1.4'
S S 0.1246 0.1234 'International Tables Vol C Tables 4.2.6.8 and 6.1.1.4'

loop_
_geom_angle_atom_site_label_1
_geom_angle_atom_site_label_2
_geom_angle_atom_site_label_3
_geom_angle
_geom_angle_site_symmetry_1
_geom_angle_site_symmetry_3
O1 Li1 O1W 112.0(2) 2_776 .
O1 Li1 O6 120.5(3) 2_776 .
O1W Li1 O6 99.8(2) . .
O1 Li1 O2W 108.4(2) 2_776 .
O1W Li1 O2W 115.1(2) . .
O6 Li1 O2W 100.7(2) . .
O1 S1 O2 112.47(14) . .
O1 S1 O3 112.06(14) . .
O2 S1 O3 112.62(13) . .
O1 S1 C1 105.97(12) . .
O2 S1 C1 106.67(12) . .
O3 S1 C1 106.48(12) . .
Li1 O1W H1W1 118(2) . .
Li1 O1W H1W2 110(2) . .
H1W1 O1W H1W2 110.3(17) . .
S1 O1 Li1 169.3(2) . 2_776
Li1 O2W H2W1 114(2) . .
Li1 O2W H2W2 118(2) . .
H2W1 O2W H2W2 109.8(16) . .
C3 O4 H4O 109.5 . .
C2 O5 H5O 109.5 . .
C7 O6 Li1 127.8(2) . .
C7 O7 H7O 109.5 . .
C6 C1 C2 121.1(2) . .
C6 C1 S1 117.16(18) . .
C2 C1 S1 121.71(18) . .
O5 C2 C1 125.9(2) . .
O5 C2 C3 115.2(2) . .
C1 C2 C3 118.9(2) . .
O4 C3 C4 123.5(2) . .
O4 C3 C2 116.4(2) . .
C4 C3 C2 120.1(2) . .
C3 C4 C5 120.1(2) . .
C3 C4 H4A 119.9 . .
C5 C4 H4A 119.9 . .
C6 C5 C4 120.6(2) . .
C6 C5 C7 119.3(2) . .
C4 C5 C7 120.0(2) . .
C5 C6 C1 119.1(2) . .
C5 C6 H6A 120.4 . .
C1 C6 H6A 120.4 . .
O6 C7 O7 122.8(2) . .
O6 C7 C5 123.8(2) . .
O7 C7 C5 113.4(2) . .

loop_
_geom_bond_atom_site_label_1
_geom_bond_atom_site_label_2
_geom_bond_distance
_geom_bond_site_symmetry_2
Li1 O1 1.867(5) 2_776
Li1 O1W 1.949(5) .
Li1 O6 1.954(5) .
Li1 O2W 1.986(5) .
S1 O1 1.441(2) .
S1 O2 1.444(2) .
S1 O3 1.4516(19) .
S1 C1 1.769(3) .
O1W H1W1 0.85(3) .
O1W H1W2 0.85(3) .
O1 Li1 1.867(5) 2_776
O2W H2W1 0.85(3) .
O2W H2W2 0.85(3) .
O4 C3 1.354(3) .
O4 H4O 0.8200 .
O5 C2 1.353(3) .
O5 H5O 0.8200 .
O6 C7 1.217(3) .
O7 C7 1.324(3) .
O7 H7O 0.8200 .
C1 C6 1.393(3) .
C1 C2 1.394(3) .
C2 C3 1.407(3) .
C3 C4 1.381(3) .
C4 C5 1.395(4) .
C4 H4A 0.9300 .
C5 C6 1.385(3) .
C5 C7 1.481(3) .
C6 H6A 0.9300 .

loop_
_geom_hbond_atom_site_label_D
_geom_hbond_atom_site_label_H
_geom_hbond_atom_site_label_A
_geom_hbond_distance_DH
_geom_hbond_distance_HA
_geom_hbond_distance_DA
_geom_hbond_angle_DHA
_geom_hbond_site_symmetry_A
O1W H1W1 O2 0.85(3) 1.949(11) 2.784(3) 169(3) 2_676
O1W H1W2 O5 0.85(3) 2.22(2) 2.970(3) 148(3) 2_666
O1W H1W2 O4 0.85(3) 2.24(2) 2.895(3) 134(3) 2_666
O2W H2W1 O2 0.85(3) 1.935(11) 2.781(3) 172(3) 1_554
O2W H2W2 O3 0.85(3) 2.102(11) 2.927(3) 165(3) 1_454
O4 H4O O1W 0.82 2.03 2.846(3) 176.7 1_545
O5 H5O O3 0.82 1.94 2.674(3) 149.2 .
O5 H5O O3 0.82 2.47 2.996(3) 123.3 2_767
O7 H7O O2W 0.82 1.87 2.686(3) 170.0 .

loop_
_geom_torsion_atom_site_label_1
_geom_torsion_atom_site_label_2
_geom_torsion_atom_site_label_3
_geom_torsion_atom_site_label_4
_geom_torsion
_geom_torsion_site_symmetry_1
_geom_torsion_site_symmetry_4
O2 S1 O1 Li1 -53.9(12) . 2_776
O3 S1 O1 Li1 178.0(11) . 2_776
C1 S1 O1 Li1 62.3(12) . 2_776
O1 Li1 O6 C7 -132.8(3) 2_776 .
O1W Li1 O6 C7 104.4(3) . .
O2W Li1 O6 C7 -13.7(4) . .
O1 S1 C1 C6 -44.8(2) . .
O2 S1 C1 C6 75.2(2) . .
O3 S1 C1 C6 -164.28(19) . .
O1 S1 C1 C2 137.5(2) . .
O2 S1 C1 C2 -102.5(2) . .
O3 S1 C1 C2 18.0(2) . .
C6 C1 C2 O5 -179.5(2) . .
S1 C1 C2 O5 -1.9(4) . .
C6 C1 C2 C3 1.2(4) . .
S1 C1 C2 C3 178.81(18) . .
O5 C2 C3 O4 0.2(3) . .
C1 C2 C3 O4 179.6(2) . .
O5 C2 C3 C4 179.5(2) . .
C1 C2 C3 C4 -1.1(4) . .
O4 C3 C4 C5 -180.0(2) . .
C2 C3 C4 C5 0.7(4) . .
C3 C4 C5 C6 -0.4(4) . .
C3 C4 C5 C7 -178.7(2) . .
C4 C5 C6 C1 0.5(4) . .
C7 C5 C6 C1 178.8(2) . .
C2 C1 C6 C5 -0.9(4) . .
S1 C1 C6 C5 -178.63(18) . .
Li1 O6 C7 O7 16.1(4) . .
Li1 O6 C7 C5 -163.2(2) . .
C6 C5 C7 O6 -2.4(4) . .
C4 C5 C7 O6 175.9(2) . .
C6 C5 C7 O7 178.3(2) . .
C4 C5 C7 O7 -3.4(3) . .
